data_4068336
loop_
_publ_author_name
'Buschhaus, Miriam S. A.'
'Semiao, Christopher J.'
'Legzdins, Peter'

_publ_section_title
;
 Reactions of Two Cp*W(NO) Complexes with Heterocyclic Olefins
;
_journal_issue 4
_journal_name_full Organometallics
_journal_page_first 1122
_journal_paper_doi 10.1021/om800724d
_journal_volume 28
_journal_year 2009
_chemical_formula_moiety 'C20 H34 N2 O W'
_chemical_formula_sum 'C20 H34 N2 O W'
_chemical_formula_weight 502.34
_chemical_name_systematic
;
 ?
;
_space_group_IT_number 2
_symmetry_cell_setting triclinic
_symmetry_space_group_name_Hall '-P 1'
_symmetry_space_group_name_H-M 'P -1'
_atom_sites_solution_hydrogens geom
_atom_sites_solution_primary direct
_atom_sites_solution_secondary difmap
_audit_creation_method SHELXL-97
_cell_angle_alpha 91.360(7)
_cell_angle_beta 96.015(6)
_cell_angle_gamma 115.192(6)
_cell_formula_units_Z 2
_cell_length_a 8.2309(10)
_cell_length_b 9.3822(12)
_cell_length_c 14.3092(19)
_cell_measurement_temperature 173(2)
_cell_measurement_theta_max 28.1
_cell_measurement_theta_min 1.4
_cell_volume 991.5(2)
_computing_structure_refinement 'SHELXL-97 (Sheldrick, 1997)'
_diffrn_ambient_temperature 173(2)
_diffrn_measured_fraction_theta_full 0.971
_diffrn_measured_fraction_theta_max 0.971
_diffrn_radiation_monochromator graphite
_diffrn_radiation_source 'fine-focus sealed tube'
_diffrn_radiation_type MoK\a
_diffrn_radiation_wavelength 0.71073
_diffrn_reflns_av_R_equivalents 0.0304
_diffrn_reflns_av_sigmaI/netI 0.0231
_diffrn_reflns_limit_h_max 10
_diffrn_reflns_limit_h_min -10
_diffrn_reflns_limit_k_max 12
_diffrn_reflns_limit_k_min -12
_diffrn_reflns_limit_l_max 18
_diffrn_reflns_limit_l_min -18
_diffrn_reflns_number 20888
_diffrn_reflns_theta_full 28.12
_diffrn_reflns_theta_max 28.12
_diffrn_reflns_theta_min 1.44
_exptl_absorpt_coefficient_mu 5.834
_exptl_absorpt_correction_T_max 0.3114
_exptl_absorpt_correction_T_min 0.0598
_exptl_absorpt_correction_type multi-scan
_exptl_crystal_colour orange
_exptl_crystal_density_diffrn 1.683
_exptl_crystal_density_method 'not measured'
_exptl_crystal_description block
_exptl_crystal_F_000 500
_exptl_crystal_size_max 0.5
_exptl_crystal_size_mid 0.4
_exptl_crystal_size_min 0.2
_refine_diff_density_max 4.495
_refine_diff_density_min -2.093
_refine_diff_density_rms 0.179
_refine_ls_extinction_method none
_refine_ls_goodness_of_fit_ref 1.165
_refine_ls_hydrogen_treatment mixed
_refine_ls_matrix_type full
_refine_ls_number_parameters 233
_refine_ls_number_reflns 4705
_refine_ls_number_restraints 0
_refine_ls_restrained_S_all 1.165
_refine_ls_R_factor_all 0.0267
_refine_ls_R_factor_gt 0.0256
_refine_ls_shift/su_max 0.001
_refine_ls_shift/su_mean 0.000
_refine_ls_structure_factor_coef Fsqd
_refine_ls_weighting_details 'calc w=1/[\s^2^(Fo^2^)+(0.0279P)^2^+3.6305P] where P=(Fo^2^+2Fc^2^)/3'
_refine_ls_weighting_scheme calc
_refine_ls_wR_factor_gt 0.0662
_refine_ls_wR_factor_ref 0.0667
_reflns_number_gt 4533
_reflns_number_total 4705
_reflns_threshold_expression >2sigma(I)
_cod_data_source_file om800724d_si_003.cif
_cod_data_source_block pl330
_cod_depositor_comments
;
The following automatic conversions were performed:

'_symmetry_cell_setting' value 'Triclinic' changed to 'triclinic'
according to /home/saulius/struct/CIF-dictionaries/cif_core.dic
dictionary named 'cif_core.dic' version 2.4.2 from
2011-04-26.

'_exptl_absorpt_correction_type' value 'Multi-scan'
changed to 'multi-scan' according to
/home/saulius/struct/CIF-dictionaries/cif_core.dic dictionary named
'cif_core.dic' version 2.4.2 from 2011-04-26.

Automatic conversion script
Id: cif_fix_values 1715 2011-07-08 13:25:40Z adriana 
;
_cod_original_sg_symbol_H-M P-1
_cod_database_code 4068336

loop_
_symmetry_equiv_pos_as_xyz
'x, y, z'
'-x, -y, -z'

loop_
_atom_site_label
_atom_site_type_symbol
_atom_site_fract_x
_atom_site_fract_y
_atom_site_fract_z
_atom_site_U_iso_or_equiv
_atom_site_adp_type
_atom_site_occupancy
_atom_site_symmetry_multiplicity
_atom_site_calc_flag
_atom_site_refinement_flags
C1 C 0.5353(6) 0.4468(6) 0.2320(4) 0.0360(12) Uani 1 1 d .
H1A H 0.5162 0.5061 0.2845 0.043 Uiso 1 1 calc R
H1B H 0.4389 0.3373 0.2271 0.043 Uiso 1 1 calc R
C2 C 0.5194(7) 0.5212(6) 0.1424(3) 0.0312(10) Uani 1 1 d .
H2 H 0.4081 0.4844 0.1021 0.037 Uiso 1 1 calc R
C3 C 0.6759(6) 0.6479(5) 0.1204(3) 0.0269(9) Uani 1 1 d .
H3 H 0.6666 0.7071 0.0688 0.032 Uiso 1 1 calc R
C4 C 0.8446(8) 0.6889(6) 0.1722(4) 0.0407(13) Uani 1 1 d .
H4A H 0.8962 0.8029 0.1923 0.049 Uiso 1 1 calc R
H4B H 0.9242 0.6753 0.1291 0.049 Uiso 1 1 calc R
C5 C 0.8562(6) 0.6041(5) 0.2571(3) 0.0258(9) Uani 1 1 d .
H5A H 0.9746 0.5992 0.2647 0.031 Uiso 1 1 calc R
H5B H 0.8516 0.6654 0.3132 0.031 Uiso 1 1 calc R
C6 C 0.7215(6) 0.1207(5) 0.1603(3) 0.0199(8) Uani 1 1 d .
C7 C 0.8282(6) 0.1931(5) 0.0773(3) 0.0200(8) Uani 1 1 d .
C8 C 0.7535(9) 0.2993(7) 0.0276(4) 0.0406(12) Uani 1 1 d .
H8A H 0.7672 0.3859 0.0722 0.061 Uiso 1 1 calc R
H8B H 0.6251 0.2373 0.0045 0.061 Uiso 1 1 calc R
H8C H 0.8205 0.3429 -0.0255 0.061 Uiso 1 1 calc R
C9 C 0.7978(7) 0.0580(6) 0.0057(3) 0.0347(11) Uani 1 1 d .
H9A H 0.8586 0.1014 -0.0493 0.052 Uiso 1 1 calc R
H9B H 0.6677 -0.0028 -0.0140 0.052 Uiso 1 1 calc R
H9C H 0.8474 -0.0111 0.0345 0.052 Uiso 1 1 calc R
C10 C 1.0302(7) 0.2856(8) 0.1073(4) 0.0404(12) Uani 1 1 d .
H10A H 1.0760 0.2195 0.1429 0.061 Uiso 1 1 calc R
H10B H 1.0525 0.3802 0.1471 0.061 Uiso 1 1 calc R
H10C H 1.0925 0.3170 0.0513 0.061 Uiso 1 1 calc R
C11 C 0.4419(5) 0.0948(5) 0.3407(3) 0.0170(7) Uani 1 1 d .
C12 C 0.5553(6) 0.2109(5) 0.4142(3) 0.0192(7) Uani 1 1 d .
C13 C 0.7077(6) 0.1806(5) 0.4426(3) 0.0202(8) Uani 1 1 d .
C14 C 0.6878(6) 0.0437(5) 0.3878(3) 0.0199(8) Uani 1 1 d .
C15 C 0.5241(5) -0.0087(4) 0.3250(3) 0.0176(7) Uani 1 1 d .
C16 C 0.2591(6) 0.0710(5) 0.2948(3) 0.0256(9) Uani 1 1 d .
H16A H 0.2524 0.0545 0.2264 0.038 Uiso 1 1 calc R
H16B H 0.2397 0.1647 0.3097 0.038 Uiso 1 1 calc R
H16C H 0.1656 -0.0216 0.3184 0.038 Uiso 1 1 calc R
C17 C 0.5189(7) 0.3385(5) 0.4591(3) 0.0273(9) Uani 1 1 d .
H17A H 0.4935 0.3149 0.5237 0.041 Uiso 1 1 calc R
H17B H 0.4142 0.3441 0.4228 0.041 Uiso 1 1 calc R
H17C H 0.6251 0.4401 0.4599 0.041 Uiso 1 1 calc R
C18 C 0.8537(7) 0.2664(6) 0.5225(3) 0.0295(9) Uani 1 1 d .
H18A H 0.8557 0.3695 0.5378 0.044 Uiso 1 1 calc R
H18B H 0.9710 0.2814 0.5041 0.044 Uiso 1 1 calc R
H18C H 0.8299 0.2043 0.5777 0.044 Uiso 1 1 calc R
C19 C 0.8152(7) -0.0319(6) 0.3970(4) 0.0317(10) Uani 1 1 d .
H19A H 0.7874 -0.1022 0.4485 0.048 Uiso 1 1 calc R
H19B H 0.9398 0.0501 0.4107 0.048 Uiso 1 1 calc R
H19C H 0.8021 -0.0931 0.3380 0.048 Uiso 1 1 calc R
C20 C 0.4397(6) -0.1571(5) 0.2617(3) 0.0258(9) Uani 1 1 d .
H20A H 0.3667 -0.2451 0.2970 0.039 Uiso 1 1 calc R
H20B H 0.5348 -0.1788 0.2377 0.039 Uiso 1 1 calc R
H20C H 0.3622 -0.1448 0.2087 0.039 Uiso 1 1 calc R
N1 N 0.9776(4) 0.3442(4) 0.3153(2) 0.0170(6) Uani 1 1 d .
N2 N 0.7120(4) 0.4433(4) 0.2536(2) 0.0178(6) Uani 1 1 d .
O1 O 1.1382(4) 0.3904(4) 0.3472(3) 0.0337(8) Uani 1 1 d .
W1 W 0.739455(19) 0.256325(16) 0.290238(9) 0.01366(6) Uani 1 1 d .
H6A H 0.590(8) 0.058(7) 0.137(4) 0.032(14) Uiso 1 1 d .
H6B H 0.739(8) 0.031(7) 0.181(4) 0.029(14) Uiso 1 1 d .

loop_
_atom_site_aniso_label
_atom_site_aniso_U_11
_atom_site_aniso_U_22
_atom_site_aniso_U_33
_atom_site_aniso_U_23
_atom_site_aniso_U_13
_atom_site_aniso_U_12
C1 0.019(2) 0.037(3) 0.057(3) 0.027(2) 0.011(2) 0.015(2)
C2 0.027(2) 0.037(2) 0.032(2) 0.0052(19) -0.0043(19) 0.018(2)
C3 0.030(2) 0.022(2) 0.025(2) 0.0072(16) -0.0002(17) 0.0094(19)
C4 0.044(3) 0.024(2) 0.033(3) 0.0086(19) -0.001(2) -0.004(2)
C5 0.027(2) 0.0183(19) 0.029(2) -0.0010(16) -0.0053(17) 0.0089(18)
C6 0.021(2) 0.0209(18) 0.0146(17) 0.0010(14) 0.0037(15) 0.0054(17)
C7 0.019(2) 0.0222(18) 0.0170(17) 0.0024(14) 0.0035(14) 0.0065(17)
C8 0.058(4) 0.049(3) 0.029(2) 0.016(2) 0.015(2) 0.034(3)
C9 0.038(3) 0.032(2) 0.026(2) -0.0028(18) 0.012(2) 0.006(2)
C10 0.023(2) 0.060(3) 0.028(2) 0.003(2) 0.0070(19) 0.006(2)
C11 0.0126(18) 0.0187(17) 0.0185(17) 0.0043(14) 0.0055(14) 0.0046(15)
C12 0.022(2) 0.0202(18) 0.0166(17) 0.0041(14) 0.0069(15) 0.0090(17)
C13 0.020(2) 0.0244(19) 0.0146(17) 0.0049(14) 0.0034(14) 0.0080(17)
C14 0.022(2) 0.0210(18) 0.0198(18) 0.0078(15) 0.0049(15) 0.0120(17)
C15 0.0168(19) 0.0158(17) 0.0188(17) 0.0035(14) 0.0049(14) 0.0050(15)
C16 0.014(2) 0.025(2) 0.034(2) 0.0055(17) 0.0025(16) 0.0053(17)
C17 0.033(2) 0.027(2) 0.025(2) -0.0020(17) 0.0083(18) 0.015(2)
C18 0.029(2) 0.034(2) 0.0180(19) 0.0026(17) -0.0030(17) 0.008(2)
C19 0.032(3) 0.035(2) 0.039(3) 0.015(2) 0.007(2) 0.024(2)
C20 0.026(2) 0.0189(19) 0.028(2) -0.0004(16) 0.0072(17) 0.0046(18)
N1 0.0038(14) 0.0207(15) 0.0222(16) -0.0003(12) -0.0020(11) 0.0021(13)
N2 0.0130(16) 0.0175(15) 0.0214(16) 0.0029(12) -0.0005(12) 0.0057(13)
O1 0.0166(16) 0.043(2) 0.0382(18) -0.0064(15) -0.0067(13) 0.0120(15)
W1 0.01081(9) 0.01559(8) 0.01358(8) 0.00212(5) 0.00067(5) 0.00487(6)

loop_
_atom_type_symbol
_atom_type_description
_atom_type_scat_dispersion_real
_atom_type_scat_dispersion_imag
_atom_type_scat_source
C C 0.0033 0.0016 'International Tables Vol C Tables 4.2.6.8 and 6.1.1.4'
H H 0.0000 0.0000 'International Tables Vol C Tables 4.2.6.8 and 6.1.1.4'
N N 0.0061 0.0033 'International Tables Vol C Tables 4.2.6.8 and 6.1.1.4'
O O 0.0106 0.0060 'International Tables Vol C Tables 4.2.6.8 and 6.1.1.4'
W W -0.8490 6.8722 'International Tables Vol C Tables 4.2.6.8 and 6.1.1.4'

loop_
_geom_angle_atom_site_label_1
_geom_angle_atom_site_label_2
_geom_angle_atom_site_label_3
_geom_angle
N2 C1 C2 112.8(4)
C3 C2 C1 117.2(4)
C4 C3 C2 121.6(4)
C3 C4 C5 118.9(4)
N2 C5 C4 113.9(4)
C7 C6 W1 123.8(3)
C10 C7 C9 108.7(4)
C10 C7 C8 109.7(4)
C9 C7 C8 107.1(4)
C10 C7 C6 113.1(4)
C9 C7 C6 107.9(3)
C8 C7 C6 110.1(4)
C15 C11 C12 107.6(3)
C15 C11 C16 124.7(4)
C12 C11 C16 127.4(4)
C15 C11 W1 73.1(2)
C12 C11 W1 69.7(2)
C16 C11 W1 128.0(3)
C13 C12 C11 108.3(3)
C13 C12 C17 124.7(4)
C11 C12 C17 127.0(4)
C13 C12 W1 69.8(2)
C11 C12 W1 76.1(2)
C17 C12 W1 122.4(3)
C12 C13 C14 107.9(4)
C12 C13 C18 126.1(4)
C14 C13 C18 125.7(4)
C12 C13 W1 75.0(2)
C14 C13 W1 74.6(2)
C18 C13 W1 121.1(3)
C15 C14 C13 107.9(3)
C15 C14 C19 126.6(4)
C13 C14 C19 125.5(4)
C15 C14 W1 76.3(2)
C13 C14 W1 70.0(2)
C19 C14 W1 120.5(3)
C14 C15 C11 108.3(3)
C14 C15 C20 126.3(4)
C11 C15 C20 125.0(4)
C14 C15 W1 69.6(2)
C11 C15 W1 73.3(2)
C20 C15 W1 128.5(3)
O1 N1 W1 168.3(3)
C5 N2 C1 109.5(3)
C5 N2 W1 126.6(3)
C1 N2 W1 123.3(3)
N1 W1 N2 97.67(15)
N1 W1 C6 96.80(16)
N2 W1 C6 106.85(15)
N1 W1 C13 91.50(15)
N2 W1 C13 120.32(14)
C6 W1 C13 130.43(15)
N1 W1 C14 96.11(15)
N2 W1 C14 152.43(14)
C6 W1 C14 95.04(15)
C13 W1 C14 35.40(14)
N1 W1 C12 120.57(15)
N2 W1 C12 94.52(14)
C6 W1 C12 134.00(15)
C13 W1 C12 35.21(14)
C14 W1 C12 57.94(13)
N1 W1 C15 127.99(14)
N2 W1 C15 133.31(14)
C6 W1 C15 79.78(14)
C13 W1 C15 57.58(14)
C14 W1 C15 34.17(14)
C12 W1 C15 56.71(13)
N1 W1 C11 148.90(14)
N2 W1 C11 101.67(13)
C6 W1 C11 100.55(14)
C13 W1 C11 57.69(14)
C14 W1 C11 56.97(13)
C12 W1 C11 34.21(13)
C15 W1 C11 33.63(12)

loop_
_geom_bond_atom_site_label_1
_geom_bond_atom_site_label_2
_geom_bond_distance
C1 N2 1.469(5)
C1 C2 1.494(7)
C2 C3 1.404(7)
C3 C4 1.393(7)
C4 C5 1.484(6)
C5 N2 1.465(5)
C6 C7 1.546(5)
C6 W1 2.183(4)
C7 C10 1.518(6)
C7 C9 1.527(6)
C7 C8 1.530(6)
C11 C15 1.426(5)
C11 C12 1.428(6)
C11 C16 1.499(6)
C11 W1 2.465(4)
C12 C13 1.423(6)
C12 C17 1.498(5)
C12 W1 2.383(4)
C13 C14 1.427(6)
C13 C18 1.498(6)
C13 W1 2.316(4)
C14 C15 1.424(6)
C14 C19 1.493(5)
C14 W1 2.375(4)
C15 C20 1.492(6)
C15 W1 2.463(4)
N1 O1 1.233(4)
N1 W1 1.765(3)
N2 W1 1.939(3)

loop_
_geom_torsion_atom_site_label_1
_geom_torsion_atom_site_label_2
_geom_torsion_atom_site_label_3
_geom_torsion_atom_site_label_4
_geom_torsion
N2 C1 C2 C3 -35.2(7)
C1 C2 C3 C4 8.7(7)
C2 C3 C4 C5 -4.7(8)
C3 C4 C5 N2 27.2(7)
W1 C6 C7 C10 52.7(5)
W1 C6 C7 C9 173.0(3)
W1 C6 C7 C8 -70.4(5)
C15 C11 C12 C13 0.9(4)
C16 C11 C12 C13 174.3(4)
W1 C11 C12 C13 -62.8(3)
C15 C11 C12 C17 -175.9(4)
C16 C11 C12 C17 -2.6(7)
W1 C11 C12 C17 120.3(4)
C15 C11 C12 W1 63.7(3)
C16 C11 C12 W1 -122.9(4)
C11 C12 C13 C14 -1.0(4)
C17 C12 C13 C14 176.0(4)
W1 C12 C13 C14 -67.9(3)
C11 C12 C13 C18 -175.2(4)
C17 C12 C13 C18 1.7(6)
W1 C12 C13 C18 117.8(4)
C11 C12 C13 W1 66.9(3)
C17 C12 C13 W1 -116.1(4)
C12 C13 C14 C15 0.7(4)
C18 C13 C14 C15 175.0(4)
W1 C13 C14 C15 -67.5(3)
C12 C13 C14 C19 -178.0(4)
C18 C13 C14 C19 -3.7(7)
W1 C13 C14 C19 113.8(4)
C12 C13 C14 W1 68.2(3)
C18 C13 C14 W1 -117.5(4)
C13 C14 C15 C11 -0.1(4)
C19 C14 C15 C11 178.6(4)
W1 C14 C15 C11 -63.5(3)
C13 C14 C15 C20 -173.2(4)
C19 C14 C15 C20 5.5(7)
W1 C14 C15 C20 123.4(4)
C13 C14 C15 W1 63.4(3)
C19 C14 C15 W1 -118.0(4)
C12 C11 C15 C14 -0.5(4)
C16 C11 C15 C14 -174.1(4)
W1 C11 C15 C14 61.1(3)
C12 C11 C15 C20 172.7(4)
C16 C11 C15 C20 -0.9(6)
W1 C11 C15 C20 -125.7(4)
C12 C11 C15 W1 -61.6(3)
C16 C11 C15 W1 124.8(4)
C4 C5 N2 C1 -52.4(5)
C4 C5 N2 W1 136.6(4)
C2 C1 N2 C5 56.4(6)
C2 C1 N2 W1 -132.2(4)
O1 N1 W1 N2 135.3(15)
O1 N1 W1 C6 -116.6(15)
O1 N1 W1 C13 14.4(15)
O1 N1 W1 C14 -20.8(15)
O1 N1 W1 C12 35.4(16)
O1 N1 W1 C15 -34.3(16)
O1 N1 W1 C11 7.1(17)
C5 N2 W1 N1 -4.5(4)
C1 N2 W1 N1 -174.4(4)
C5 N2 W1 C6 -104.1(3)
C1 N2 W1 C6 86.0(4)
C5 N2 W1 C13 91.8(4)
C1 N2 W1 C13 -78.1(4)
C5 N2 W1 C14 114.8(4)
C1 N2 W1 C14 -55.1(5)
C5 N2 W1 C12 117.2(3)
C1 N2 W1 C12 -52.7(4)
C5 N2 W1 C15 164.2(3)
C1 N2 W1 C15 -5.7(4)
C5 N2 W1 C11 151.0(3)
C1 N2 W1 C11 -18.9(4)
C7 C6 W1 N1 -51.9(3)
C7 C6 W1 N2 48.3(4)
C7 C6 W1 C13 -149.7(3)
C7 C6 W1 C14 -148.7(3)
C7 C6 W1 C12 162.3(3)
C7 C6 W1 C15 -179.3(4)
C7 C6 W1 C11 154.0(3)
C12 C13 W1 N1 147.7(2)
C14 C13 W1 N1 -98.4(3)
C18 C13 W1 N1 24.3(4)
C12 C13 W1 N2 47.9(3)
C14 C13 W1 N2 161.8(2)
C18 C13 W1 N2 -75.5(4)
C12 C13 W1 C6 -112.0(3)
C14 C13 W1 C6 1.8(3)
C18 C13 W1 C6 124.5(3)
C12 C13 W1 C14 -113.9(4)
C18 C13 W1 C14 122.7(5)
C14 C13 W1 C12 113.9(4)
C18 C13 W1 C12 -123.4(4)
C12 C13 W1 C15 -76.8(2)
C14 C13 W1 C15 37.0(2)
C18 C13 W1 C15 159.7(4)
C12 C13 W1 C11 -36.8(2)
C14 C13 W1 C11 77.1(3)
C18 C13 W1 C11 -160.2(4)
C15 C14 W1 N1 -160.9(2)
C13 C14 W1 N1 84.0(3)
C19 C14 W1 N1 -36.2(4)
C15 C14 W1 N2 79.5(4)
C13 C14 W1 N2 -35.7(4)
C19 C14 W1 N2 -155.9(3)
C15 C14 W1 C6 -63.5(2)
C13 C14 W1 C6 -178.6(3)
C19 C14 W1 C6 61.2(4)
C15 C14 W1 C13 115.2(3)
C19 C14 W1 C13 -120.2(5)
C15 C14 W1 C12 76.7(2)
C13 C14 W1 C12 -38.5(2)
C19 C14 W1 C12 -158.7(4)
C13 C14 W1 C15 -115.2(3)
C19 C14 W1 C15 124.6(5)
C15 C14 W1 C11 35.9(2)
C13 C14 W1 C11 -79.3(3)
C19 C14 W1 C11 160.5(4)
C13 C12 W1 N1 -38.3(3)
C11 C12 W1 N1 -154.2(2)
C17 C12 W1 N1 80.6(4)
C13 C12 W1 N2 -140.0(2)
C11 C12 W1 N2 104.2(2)
C17 C12 W1 N2 -21.1(4)
C13 C12 W1 C6 101.3(3)
C11 C12 W1 C6 -14.6(3)
C17 C12 W1 C6 -139.8(3)
C11 C12 W1 C13 -115.8(3)
C17 C12 W1 C13 119.0(5)
C13 C12 W1 C14 38.7(2)
C11 C12 W1 C14 -77.1(2)
C17 C12 W1 C14 157.6(4)
C13 C12 W1 C15 79.5(3)
C11 C12 W1 C15 -36.3(2)
C17 C12 W1 C15 -161.5(4)
C13 C12 W1 C11 115.8(3)
C17 C12 W1 C11 -125.2(4)
C14 C15 W1 N1 24.4(3)
C11 C15 W1 N1 142.0(2)
C20 C15 W1 N1 -96.3(4)
C14 C15 W1 N2 -141.3(2)
C11 C15 W1 N2 -23.8(3)
C20 C15 W1 N2 98.0(4)
C14 C15 W1 C6 115.1(2)
C11 C15 W1 C6 -127.4(2)
C20 C15 W1 C6 -5.6(4)
C14 C15 W1 C13 -38.4(2)
C11 C15 W1 C13 79.1(2)
C20 C15 W1 C13 -159.1(4)
C11 C15 W1 C14 117.5(3)
C20 C15 W1 C14 -120.7(5)
C14 C15 W1 C12 -80.6(2)
C11 C15 W1 C12 36.9(2)
C20 C15 W1 C12 158.7(4)
C14 C15 W1 C11 -117.5(3)
C20 C15 W1 C11 121.8(5)
C15 C11 W1 N1 -70.1(4)
C12 C11 W1 N1 46.6(4)
C16 C11 W1 N1 168.7(3)
C15 C11 W1 N2 162.6(2)
C12 C11 W1 N2 -80.8(2)
C16 C11 W1 N2 41.4(4)
C15 C11 W1 C6 52.7(2)
C12 C11 W1 C6 169.4(2)
C16 C11 W1 C6 -68.4(4)
C15 C11 W1 C13 -78.8(2)
C12 C11 W1 C13 37.9(2)
C16 C11 W1 C13 160.1(4)
C15 C11 W1 C14 -36.4(2)
C12 C11 W1 C14 80.2(2)
C16 C11 W1 C14 -157.6(4)
C15 C11 W1 C12 -116.7(3)
C16 C11 W1 C12 122.2(4)
C12 C11 W1 C15 116.7(3)
C16 C11 W1 C15 -121.2(5)
